data_2214427
loop_
_publ_author_name
'Srinivasan, Bikshandarkoil R. '
'N\"ather, Christian'
'Bensch, Wolfgang'

_publ_section_title
;
 Cs~2~[WS~4~]
;
_journal_coeditor_code WM2130
_journal_issue 7
_journal_name_full 'Acta Crystallographica Section E'
_journal_page_first i167
_journal_page_last i167
_journal_paper_doi 10.1107/S1600536807031029
_journal_volume 63
_journal_year 2007
_chemical_formula_iupac 'Cs2 [W S4]'
_chemical_formula_structural 'Cs2 (W S4)'
_chemical_formula_sum 'Cs2 S4 W'
_chemical_formula_weight 577.91
_chemical_name_common 'cesium tetrathiotungstate'
_chemical_name_systematic
;
dicaesium tetrathiotungstate(VI)
;
_space_group_IT_number 62
_symmetry_cell_setting orthorhombic
_symmetry_space_group_name_Hall '-P 2ac 2n'
_symmetry_space_group_name_H-M 'P n m a'
_atom_sites_solution_primary direct
_atom_sites_solution_secondary difmap
_audit_creation_method SHELXL-97
_cell_angle_alpha 90.00
_cell_angle_beta 90.00
_cell_angle_gamma 90.00
_cell_formula_units_Z 4
_cell_length_a 10.0579(9)
_cell_length_b 7.2362(5)
_cell_length_c 12.7740(9)
_cell_measurement_reflns_used 8000
_cell_measurement_temperature 170(2)
_cell_measurement_theta_max 30.0
_cell_measurement_theta_min 3.0
_cell_volume 929.70(12)
_computing_cell_refinement DIF4
_computing_data_collection 'DIF4 (Stoe & Cie, 1998)'
_computing_data_reduction 'REDU4 (Stoe & Cie, 1998)'
_computing_molecular_graphics 'DIAMOND (Brandenburg, 1999)'
_computing_publication_material 'CIFTAB in SHELXTL (Bruker, 1998)'
_computing_structure_refinement 'SHELXL97 (Sheldrick, 1997)'
_computing_structure_solution 'SHELXS97 (Sheldrick, 1997)'
_diffrn_ambient_temperature 170(2)
_diffrn_measured_fraction_theta_full 0.989
_diffrn_measured_fraction_theta_max 0.989
_diffrn_measurement_device_type 'STOE IPDS 1'
_diffrn_measurement_method \f-scans
_diffrn_radiation_monochromator graphite
_diffrn_radiation_source 'fine-focus sealed tube'
_diffrn_radiation_type MoK\a
_diffrn_radiation_wavelength 0.71073
_diffrn_reflns_av_R_equivalents 0.0599
_diffrn_reflns_av_sigmaI/netI 0.0259
_diffrn_reflns_limit_h_max 14
_diffrn_reflns_limit_h_min -14
_diffrn_reflns_limit_k_max 10
_diffrn_reflns_limit_k_min -10
_diffrn_reflns_limit_l_max 17
_diffrn_reflns_limit_l_min -17
_diffrn_reflns_number 11509
_diffrn_reflns_theta_full 30.41
_diffrn_reflns_theta_max 30.41
_diffrn_reflns_theta_min 2.58
_diffrn_standards_decay_% 0
_diffrn_standards_interval_time 0
_diffrn_standards_number 0
_exptl_absorpt_coefficient_mu 20.948
_exptl_absorpt_correction_T_max 0.442
_exptl_absorpt_correction_T_min 0.211
_exptl_absorpt_correction_type numerical
_exptl_absorpt_process_details '(X-SHAPE; Stoe & Cie, 1998)'
_exptl_crystal_colour yellow
_exptl_crystal_density_diffrn 4.129
_exptl_crystal_density_method 'not measured'
_exptl_crystal_description block
_exptl_crystal_F_000 992
_exptl_crystal_size_max 0.08
_exptl_crystal_size_mid 0.07
_exptl_crystal_size_min 0.04
_refine_diff_density_max 2.308
_refine_diff_density_min -2.623
_refine_ls_extinction_coef 0.00164(18)
_refine_ls_extinction_expression Fc^*^=kFc[1+0.001xFc^2^\l^3^/sin(2\q)]^-1/4^
_refine_ls_extinction_method SHELXL97
_refine_ls_goodness_of_fit_ref 1.032
_refine_ls_matrix_type full
_refine_ls_number_parameters 41
_refine_ls_number_reflns 1492
_refine_ls_number_restraints 0
_refine_ls_restrained_S_all 1.032
_refine_ls_R_factor_all 0.0325
_refine_ls_R_factor_gt 0.0268
_refine_ls_shift/su_max 0.001
_refine_ls_shift/su_mean 0.000
_refine_ls_structure_factor_coef Fsqd
_refine_ls_weighting_details 'w=1/[\s^2^(Fo^2^)+(0.0492P)^2^] where P=(Fo^2^+2Fc^2^)/3'
_refine_ls_weighting_scheme calc
_refine_ls_wR_factor_gt 0.0665
_refine_ls_wR_factor_ref 0.0688
_reflns_number_gt 1322
_reflns_number_total 1492
_reflns_threshold_expression I>2\s(I)
_cod_data_source_file wm2130.cif
_cod_data_source_block I
_cod_original_sg_symbol_H-M 'P n m a '
_cod_database_code 2214427
_cod_database_fobs_code 2214427

loop_
_symmetry_equiv_pos_as_xyz
'x, y, z'
'-x+1/2, -y, z+1/2'
'-x, y+1/2, -z'
'x+1/2, -y+1/2, -z+1/2'
'-x, -y, -z'
'x-1/2, y, -z-1/2'
'x, -y-1/2, z'
'-x-1/2, y-1/2, z-1/2'

loop_
_atom_site_type_symbol
_atom_site_label
_atom_site_fract_x
_atom_site_fract_y
_atom_site_fract_z
_atom_site_U_iso_or_equiv
_atom_site_adp_type
_atom_site_calc_flag
_atom_site_refinement_flags
_atom_site_occupancy
W W1 0.75191(3) 0.2500 0.57843(2) 0.00972(10) Uani d S 1
Cs Cs1 0.53579(4) 0.2500 0.16913(3) 0.01439(12) Uani d S 1
Cs Cs2 0.84172(5) 0.2500 0.89664(4) 0.01797(12) Uani d S 1
S S1 0.7079(2) 0.2500 0.41025(14) 0.0169(3) Uani d S 1
S S2 0.96862(18) 0.2500 0.60598(15) 0.0169(3) Uani d S 1
S S3 0.66310(14) 0.00367(16) 0.64964(12) 0.0186(3) Uani d . 1

loop_
_atom_site_aniso_label
_atom_site_aniso_U_11
_atom_site_aniso_U_22
_atom_site_aniso_U_33
_atom_site_aniso_U_12
_atom_site_aniso_U_13
_atom_site_aniso_U_23
W1 0.00771(15) 0.00837(14) 0.01308(15) 0.000 0.00028(8) 0.000
Cs1 0.0121(2) 0.01475(19) 0.0163(2) 0.000 -0.00075(15) 0.000
Cs2 0.0160(2) 0.0149(2) 0.0230(2) 0.000 0.00236(17) 0.000
S1 0.0167(9) 0.0187(8) 0.0153(8) 0.000 -0.0041(6) 0.000
S2 0.0094(7) 0.0197(8) 0.0215(8) 0.000 -0.0022(6) 0.000
S3 0.0164(6) 0.0125(5) 0.0268(7) -0.0011(4) 0.0048(5) 0.0056(4)

loop_
_atom_type_symbol
_atom_type_description
_atom_type_scat_dispersion_real
_atom_type_scat_dispersion_imag
_atom_type_scat_source
S S 0.1246 0.1234 'International Tables Vol C Tables 4.2.6.8 and 6.1.1.4'
Cs Cs -0.3680 2.1192 'International Tables Vol C Tables 4.2.6.8 and 6.1.1.4'
W W -0.8490 6.8722 'International Tables Vol C Tables 4.2.6.8 and 6.1.1.4'

loop_
_geom_angle_atom_site_label_1
_geom_angle_atom_site_label_2
_geom_angle_atom_site_label_3
_geom_angle_site_symmetry_1
_geom_angle_site_symmetry_3
_geom_angle
_geom_angle_publ_flag
S3 W1 S3 . 7_565 108.86(7) y
S3 W1 S1 . . 108.92(5) y
S3 W1 S1 7_565 . 108.92(5) ?
S3 W1 S2 . . 109.65(4) y
S3 W1 S2 7_565 . 109.65(4) ?
S1 W1 S2 . . 110.82(8) y
S3 W1 Cs2 . 6_557 64.00(4) n
S3 W1 Cs2 7_565 6_557 64.00(4) n
S1 W1 Cs2 . 6_557 82.76(5) n
S2 W1 Cs2 . 6_557 166.41(5) n
S3 W1 Cs2 . . 71.53(4) n
S3 W1 Cs2 7_565 . 71.53(4) n
S1 W1 Cs2 . . 179.12(6) n
S2 W1 Cs2 . . 68.30(5) n
Cs2 W1 Cs2 6_557 . 98.115(10) n
S3 W1 Cs1 . 6_656 125.54(4) n
S3 W1 Cs1 7_565 6_656 125.54(4) n
S1 W1 Cs1 . 6_656 53.73(5) n
S2 W1 Cs1 . 6_656 57.09(5) n
Cs2 W1 Cs1 6_557 6_656 136.492(11) n
Cs2 W1 Cs1 . 6_656 125.393(12) n
S3 W1 Cs1 . 2_665 139.88(4) n
S3 W1 Cs1 7_565 2_665 54.13(4) n
S1 W1 Cs1 . 2_665 111.06(3) n
S2 W1 Cs1 . 2_665 58.259(13) n
Cs2 W1 Cs1 6_557 2_665 117.909(7) n
Cs2 W1 Cs1 . 2_665 68.543(7) n
Cs1 W1 Cs1 6_656 2_665 82.470(9) n
S3 W1 Cs1 . 2_655 54.13(4) n
S3 W1 Cs1 7_565 2_655 139.88(4) n
S1 W1 Cs1 . 2_655 111.06(3) n
S2 W1 Cs1 . 2_655 58.259(13) n
Cs2 W1 Cs1 6_557 2_655 117.909(7) n
Cs2 W1 Cs1 . 2_655 68.543(7) n
Cs1 W1 Cs1 6_656 2_655 82.470(8) n
Cs1 W1 Cs1 2_665 2_655 112.242(12) n
S3 W1 Cs2 . 2_654 57.53(4) n
S3 W1 Cs2 7_565 2_654 143.17(4) n
S1 W1 Cs2 . 2_654 55.946(9) n
S2 W1 Cs2 . 2_654 107.18(3) n
Cs2 W1 Cs2 6_557 2_654 80.054(9) n
Cs2 W1 Cs2 . 2_654 124.159(7) n
Cs1 W1 Cs2 6_656 2_654 75.627(8) n
Cs1 W1 Cs2 2_665 2_654 158.065(11) n
Cs1 W1 Cs2 2_655 2_654 64.062(9) n
S3 W1 Cs2 . 2_664 143.17(4) n
S3 W1 Cs2 7_565 2_664 57.53(4) n
S1 W1 Cs2 . 2_664 55.946(9) n
S2 W1 Cs2 . 2_664 107.18(3) n
Cs2 W1 Cs2 6_557 2_664 80.054(9) n
Cs2 W1 Cs2 . 2_664 124.159(7) n
Cs1 W1 Cs2 6_656 2_664 75.627(8) n
Cs1 W1 Cs2 2_665 2_664 64.062(9) n
Cs1 W1 Cs2 2_655 2_664 158.065(11) n
Cs2 W1 Cs2 2_654 2_664 110.588(13) n
S1 Cs1 S1 6_556 . 136.42(4) n
S1 Cs1 S3 6_556 8_765 142.64(3) n
S1 Cs1 S3 . 8_765 69.10(4) n
S1 Cs1 S3 6_556 2_654 142.64(3) n
S1 Cs1 S3 . 2_654 69.10(4) n
S3 Cs1 S3 8_765 2_654 62.27(4) n
S1 Cs1 S3 6_556 3_656 69.81(4) n
S1 Cs1 S3 . 3_656 73.08(4) n
S3 Cs1 S3 8_765 3_656 104.94(3) n
S3 Cs1 S3 2_654 3_656 142.16(2) n
S1 Cs1 S3 6_556 5_656 69.81(4) n
S1 Cs1 S3 . 5_656 73.08(4) n
S3 Cs1 S3 8_765 5_656 142.16(2) n
S3 Cs1 S3 2_654 5_656 104.94(3) n
S3 Cs1 S3 3_656 5_656 61.92(4) n
S1 Cs1 S2 6_556 6_556 62.03(4) n
S1 Cs1 S2 . 6_556 161.55(5) n
S3 Cs1 S2 8_765 6_556 95.29(4) n
S3 Cs1 S2 2_654 6_556 95.29(4) n
S3 Cs1 S2 3_656 6_556 122.10(4) n
S3 Cs1 S2 5_656 6_556 122.10(4) n
S1 Cs1 S2 6_556 2_654 85.68(3) n
S1 Cs1 S2 . 2_654 101.28(3) n
S3 Cs1 S2 8_765 2_654 119.97(4) n
S3 Cs1 S2 2_654 2_654 59.36(3) n
S3 Cs1 S2 3_656 2_654 129.54(4) n
S3 Cs1 S2 5_656 2_654 68.43(4) n
S2 Cs1 S2 6_556 2_654 77.53(3) n
S1 Cs1 S2 6_556 2_664 85.68(3) n
S1 Cs1 S2 . 2_664 101.28(3) n
S3 Cs1 S2 8_765 2_664 59.36(3) n
S3 Cs1 S2 2_654 2_664 119.97(4) n
S3 Cs1 S2 3_656 2_664 68.43(4) n
S3 Cs1 S2 5_656 2_664 129.54(4) n
S2 Cs1 S2 6_556 2_664 77.53(3) n
S2 Cs1 S2 2_654 2_664 154.83(6) n
S1 Cs1 W1 6_556 6_556 30.83(3) n
S1 Cs1 W1 . 6_556 167.25(4) n
S3 Cs1 W1 8_765 6_556 121.31(3) n
S3 Cs1 W1 2_654 6_556 121.31(3) n
S3 Cs1 W1 3_656 6_556 96.08(3) n
S3 Cs1 W1 5_656 6_556 96.08(3) n
S2 Cs1 W1 6_556 6_556 31.20(3) n
S2 Cs1 W1 2_654 6_556 80.24(3) n
S2 Cs1 W1 2_664 6_556 80.24(3) n
S1 Cs1 W1 6_556 2_664 112.968(15) n
S1 Cs1 W1 . 2_664 89.53(2) n
S3 Cs1 W1 8_765 2_664 30.016(19) n
S3 Cs1 W1 2_654 2_664 89.58(2) n
S3 Cs1 W1 3_656 2_664 91.15(2) n
S3 Cs1 W1 5_656 2_664 150.96(2) n
S2 Cs1 W1 6_556 2_664 80.296(18) n
S2 Cs1 W1 2_654 2_664 139.31(3) n
S2 Cs1 W1 2_664 2_664 30.43(3) n
W1 Cs1 W1 6_556 2_664 97.530(8) n
S1 Cs1 W1 6_556 2_654 112.968(15) n
S1 Cs1 W1 . 2_654 89.53(2) n
S3 Cs1 W1 8_765 2_654 89.58(2) n
S3 Cs1 W1 2_654 2_654 30.016(19) n
S3 Cs1 W1 3_656 2_654 150.96(2) n
S3 Cs1 W1 5_656 2_654 91.15(2) n
S2 Cs1 W1 6_556 2_654 80.295(18) n
S2 Cs1 W1 2_654 2_654 30.43(3) n
S2 Cs1 W1 2_664 2_654 139.31(3) n
W1 Cs1 W1 6_556 2_654 97.530(9) n
W1 Cs1 W1 2_664 2_654 112.242(12) n
S1 Cs2 S1 2_655 2_665 163.39(6) n
S1 Cs2 S3 2_655 8_766 116.46(4) n
S1 Cs2 S3 2_665 8_766 57.87(3) n
S1 Cs2 S3 2_655 2_655 57.87(3) n
S1 Cs2 S3 2_665 2_655 116.46(4) n
S3 Cs2 S3 8_766 2_655 59.19(4) n
S1 Cs2 S3 2_655 4_556 126.67(4) n
S1 Cs2 S3 2_665 4_556 69.74(4) n
S3 Cs2 S3 8_766 4_556 85.03(4) n
S3 Cs2 S3 2_655 4_556 112.60(2) n
S1 Cs2 S3 2_655 6_657 69.74(4) n
S1 Cs2 S3 2_665 6_657 126.67(4) n
S3 Cs2 S3 8_766 6_657 112.60(2) n
S3 Cs2 S3 2_655 6_657 85.03(4) n
S3 Cs2 S3 4_556 6_657 56.95(4) n
S1 Cs2 S2 2_655 6_557 82.19(3) n
S1 Cs2 S2 2_665 6_557 82.19(3) n
S3 Cs2 S2 8_766 6_557 89.70(4) n
S3 Cs2 S2 2_655 6_557 89.70(4) n
S3 Cs2 S2 4_556 6_557 149.68(2) n
S3 Cs2 S2 6_657 6_557 149.68(2) n
S1 Cs2 S2 2_655 . 95.12(3) n
S1 Cs2 S2 2_665 . 95.12(3) n
S3 Cs2 S2 8_766 . 145.74(3) n
S3 Cs2 S2 2_655 . 145.74(3) n
S3 Cs2 S2 4_556 . 64.49(3) n
S3 Cs2 S2 6_657 . 64.49(3) n
S2 Cs2 S2 6_557 . 108.46(3) n
S1 Cs2 S3 2_655 . 62.64(3) n
S1 Cs2 S3 2_665 . 114.37(4) n
S3 Cs2 S3 8_766 . 152.884(17) n
S3 Cs2 S3 2_655 . 117.054(10) n
S3 Cs2 S3 4_556 . 118.09(2) n
S3 Cs2 S3 6_657 . 92.90(2) n
S2 Cs2 S3 6_557 . 63.19(3) n
S2 Cs2 S3 . . 53.61(3) n
S1 Cs2 S3 2_655 7_565 114.37(4) n
S1 Cs2 S3 2_665 7_565 62.64(3) n
S3 Cs2 S3 8_766 7_565 117.054(10) n
S3 Cs2 S3 2_655 7_565 152.884(17) n
S3 Cs2 S3 4_556 7_565 92.90(2) n
S3 Cs2 S3 6_657 7_565 118.09(2) n
S2 Cs2 S3 6_557 7_565 63.19(3) n
S2 Cs2 S3 . 7_565 53.61(3) n
S3 Cs2 S3 . 7_565 52.30(3) n
S1 Cs2 W1 2_655 6_657 97.60(3) n
S1 Cs2 W1 2_665 6_657 97.60(3) n
S3 Cs2 W1 8_766 6_657 86.91(2) n
S3 Cs2 W1 2_655 6_657 86.91(2) n
S3 Cs2 W1 4_556 6_657 31.796(19) n
S3 Cs2 W1 6_657 6_657 31.796(19) n
S2 Cs2 W1 6_557 6_657 176.10(3) n
S2 Cs2 W1 . 6_657 75.44(3) n
S3 Cs2 W1 . 6_657 120.19(2) n
S3 Cs2 W1 7_565 6_657 120.19(2) n
S1 Cs2 W1 2_655 . 90.97(3) n
S1 Cs2 W1 2_665 . 90.97(3) n
S3 Cs2 W1 8_766 . 147.771(19) n
S3 Cs2 W1 2_655 . 147.77(2) n
S3 Cs2 W1 4_556 . 91.90(3) n
S3 Cs2 W1 6_657 . 91.90(3) n
S2 Cs2 W1 6_557 . 76.96(3) n
S2 Cs2 W1 . . 31.50(3) n
S3 Cs2 W1 . . 30.924(18) n
S3 Cs2 W1 7_565 . 30.924(18) n
W1 Cs2 W1 6_657 . 106.942(12) n
W1 S1 Cs1 . 6_656 95.44(7) n
W1 S1 Cs1 . . 162.32(9) n
Cs1 S1 Cs1 6_656 . 102.24(5) n
W1 S1 Cs2 . 2_654 94.25(3) n
Cs1 S1 Cs2 6_656 2_654 96.68(3) n
Cs1 S1 Cs2 . 2_654 83.78(3) n
W1 S1 Cs2 . 2_664 94.25(3) n
Cs1 S1 Cs2 6_656 2_664 96.68(3) n
Cs1 S1 Cs2 . 2_664 83.78(3) n
Cs2 S1 Cs2 2_654 2_664 163.39(6) n
W1 S2 Cs1 . 6_656 91.71(6) n
W1 S2 Cs1 . 2_665 91.31(3) n
Cs1 S2 Cs1 6_656 2_665 102.47(3) n
W1 S2 Cs1 . 2_655 91.31(3) n
Cs1 S2 Cs1 6_656 2_655 102.47(3) n
Cs1 S2 Cs1 2_665 2_655 154.83(6) n
W1 S2 Cs2 . 6_657 170.32(8) n
Cs1 S2 Cs2 6_656 6_657 78.61(4) n
Cs1 S2 Cs2 2_665 6_657 90.80(3) n
Cs1 S2 Cs2 2_655 6_657 90.80(3) n
W1 S2 Cs2 . . 80.20(5) n
Cs1 S2 Cs2 6_656 . 171.91(6) n
Cs1 S2 Cs2 2_665 . 77.90(3) n
Cs1 S2 Cs2 2_655 . 77.90(3) n
Cs2 S2 Cs2 6_657 . 109.48(5) n
W1 S3 Cs1 . 2_655 95.85(4) n
W1 S3 Cs1 . 5_656 156.39(6) n
Cs1 S3 Cs1 2_655 5_656 99.60(3) n
W1 S3 Cs2 . 2_654 92.64(5) n
Cs1 S3 Cs2 2_655 2_654 79.44(3) n
Cs1 S3 Cs2 5_656 2_654 107.62(3) n
W1 S3 Cs2 . 6_557 84.20(4) n
Cs1 S3 Cs2 2_655 6_557 174.41(5) n
Cs1 S3 Cs2 5_656 6_557 82.13(3) n
Cs2 S3 Cs2 2_654 6_557 94.97(3) n
W1 S3 Cs2 . . 77.54(4) n
Cs1 S3 Cs2 2_655 . 78.13(3) n
Cs1 S3 Cs2 5_656 . 88.26(3) n
Cs2 S3 Cs2 2_654 . 154.38(4) n
Cs2 S3 Cs2 6_557 . 107.29(3) n

loop_
_geom_bond_atom_site_label_1
_geom_bond_atom_site_label_2
_geom_bond_site_symmetry_2
_geom_bond_distance
_geom_bond_publ_flag
W1 S3 . 2.1915(12) y
W1 S3 7_565 2.1915(12) y
W1 S1 . 2.1935(18) y
W1 S2 . 2.2079(18) y
W1 Cs2 6_557 4.1380(7) n
W1 Cs2 . 4.1640(6) n
W1 Cs1 6_656 4.2606(6) n
W1 Cs1 2_665 4.3580(4) n
W1 Cs1 2_655 4.3580(4) n
W1 Cs2 2_654 4.4011(4) n
W1 Cs2 2_664 4.4011(4) n
Cs1 S1 6_556 3.451(2) y
Cs1 S1 . 3.5331(19) y
Cs1 S3 8_765 3.5502(14) y
Cs1 S3 2_654 3.5502(14) y
Cs1 S3 3_656 3.5680(14) y
Cs1 S3 5_656 3.5680(14) y
Cs1 S2 6_556 3.579(2) y
Cs1 S2 2_654 3.7072(5) y
Cs1 S2 2_664 3.7072(5) y
Cs1 W1 6_556 4.2606(6) n
Cs1 W1 2_664 4.3580(4) n
Cs1 W1 2_654 4.3580(4) n
Cs2 S1 2_655 3.6564(4) y
Cs2 S1 2_665 3.6564(4) y
Cs2 S3 8_766 3.7170(15) y
Cs2 S3 2_655 3.7170(15) y
Cs2 S3 4_556 3.7384(14) y
Cs2 S3 6_657 3.7384(14) y
Cs2 S2 6_557 3.7527(19) y
Cs2 S2 . 3.926(2) y
Cs2 S3 . 4.0448(16) y
Cs2 S3 7_565 4.0448(16) y
Cs2 W1 6_657 4.1380(7) n
S1 Cs1 6_656 3.451(2) n
S1 Cs2 2_654 3.6564(4) n
S1 Cs2 2_664 3.6564(4) n
S2 Cs1 6_656 3.579(2) n
S2 Cs1 2_665 3.7072(5) n
S2 Cs1 2_655 3.7072(5) n
S2 Cs2 6_657 3.7527(19) n
S3 Cs1 2_655 3.5502(14) n
S3 Cs1 5_656 3.5680(14) n
S3 Cs2 2_654 3.7170(15) n
S3 Cs2 6_557 3.7384(14) n
